data_7210567
loop_
_publ_author_name
'Jaros, Sabina W.'
'Smole\'nski, Piotr'
'Guedes da Silva, M. F\'atima C.'
'Florek, Magdalena'
'Kr\'ol, Jaros\/law'
'Staroniewicz, Zdzis\/law'
'Pombeiro, Armando J. L.'
'Kirillov, Alexander M.'

_publ_section_title
;
 New silver BioMOFs driven by 1,3,5-triaza-7-phosphaadamantane-7-sulfide
 (PTA&#xE001;S): synthesis, topological analysis and antimicrobial
 activity
;
_journal_issue 40
_journal_name_full CrystEngComm
_journal_page_first 8060
_journal_paper_doi 10.1039/c3ce40913a
_journal_volume 15
_journal_year 2013
_chemical_formula_moiety 'C12 H28 Ag4 N6 O10 P2 S4, 2(H2 O)'
_chemical_formula_sum 'C12 H32 Ag4 N6 O12 P2 S4'
_chemical_formula_weight 1074.10
_chemical_name_systematic
; 
 ? 
;
_space_group_IT_number 4
_symmetry_cell_setting monoclinic
_symmetry_space_group_name_Hall 'P 2yb'
_symmetry_space_group_name_H-M 'P 1 21 1'
_atom_sites_solution_hydrogens geom
_atom_sites_solution_primary direct
_atom_sites_solution_secondary difmap
_audit_creation_method SHELXL-97
_cell_angle_alpha 90.00
_cell_angle_beta 109.9740(10)
_cell_angle_gamma 90.00
_cell_formula_units_Z 2
_cell_length_a 9.5475(3)
_cell_length_b 11.4400(3)
_cell_length_c 13.2092(4)
_cell_measurement_reflns_used 9984
_cell_measurement_temperature 150(2)
_cell_measurement_theta_max 44.79
_cell_measurement_theta_min 2.42
_cell_volume 1355.97(7)
_computing_molecular_graphics 'Ortep-3 for Windows (Farrugia, 1997)'
_computing_publication_material 'WinGX publication routines (Farrugia, 1999)'
_computing_structure_refinement 'SHELXL-97 (Sheldrick, 2008)'
_computing_structure_solution 'SIR97 (Giacovazzo et al, 1997)'
_diffrn_ambient_temperature 150(2)
_diffrn_measured_fraction_theta_full 0.974
_diffrn_measured_fraction_theta_max 0.974
_diffrn_measurement_device_type 'Bruker APEX-II CCD'
_diffrn_measurement_method '\f and \w scans'
_diffrn_radiation_monochromator graphite
_diffrn_radiation_source 'fine-focus sealed tube'
_diffrn_radiation_type MoK\a
_diffrn_radiation_wavelength 0.71069
_diffrn_reflns_av_R_equivalents 0.0210
_diffrn_reflns_av_sigmaI/netI 0.0256
_diffrn_reflns_limit_h_max 11
_diffrn_reflns_limit_h_min -11
_diffrn_reflns_limit_k_max 13
_diffrn_reflns_limit_k_min -13
_diffrn_reflns_limit_l_max 15
_diffrn_reflns_limit_l_min -15
_diffrn_reflns_number 11641
_diffrn_reflns_theta_full 25.33
_diffrn_reflns_theta_max 25.33
_diffrn_reflns_theta_min 2.91
_exptl_absorpt_coefficient_mu 3.341
_exptl_absorpt_correction_T_max 0.8312
_exptl_absorpt_correction_T_min 0.7189
_exptl_absorpt_correction_type multi-scan
_exptl_absorpt_process_details sadabs
_exptl_crystal_colour 'pale brown'
_exptl_crystal_density_diffrn 2.631
_exptl_crystal_density_method 'not measured'
_exptl_crystal_description octahedron
_exptl_crystal_F_000 1048
_exptl_crystal_size_max 0.45
_exptl_crystal_size_mid 0.32
_exptl_crystal_size_min 0.25
_refine_diff_density_max 0.503
_refine_diff_density_min -0.375
_refine_diff_density_rms 0.076
_refine_ls_abs_structure_details 'Flack (1983), 2200 Friedel pairs'
_refine_ls_abs_structure_Flack 0.352(14)
_refine_ls_extinction_method none
_refine_ls_goodness_of_fit_ref 1.034
_refine_ls_hydrogen_treatment mixed
_refine_ls_matrix_type full
_refine_ls_number_parameters 374
_refine_ls_number_reflns 4740
_refine_ls_number_restraints 2
_refine_ls_restrained_S_all 1.034
_refine_ls_R_factor_all 0.0161
_refine_ls_R_factor_gt 0.0160
_refine_ls_shift/su_max 0.003
_refine_ls_shift/su_mean 0.000
_refine_ls_structure_factor_coef Fsqd
_refine_ls_weighting_details 'calc w=1/[\s^2^(Fo^2^)+(0.0189P)^2^+0.8565P] where P=(Fo^2^+2Fc^2^)/3'
_refine_ls_weighting_scheme calc
_refine_ls_wR_factor_gt 0.0401
_refine_ls_wR_factor_ref 0.0402
_reflns_number_gt 4704
_reflns_number_total 4740
_reflns_threshold_expression >2sigma(I)
_cod_data_source_file c3ce40913a.txt
_cod_data_source_block Compound2
_cod_original_sg_symbol_H-M 'P 21'
_cod_database_code 7210567

loop_
_symmetry_equiv_pos_as_xyz
'x, y, z'
'-x, y+1/2, -z'

loop_
_atom_site_label
_atom_site_type_symbol
_atom_site_fract_x
_atom_site_fract_y
_atom_site_fract_z
_atom_site_U_iso_or_equiv
_atom_site_adp_type
_atom_site_occupancy
_atom_site_symmetry_multiplicity
_atom_site_calc_flag
_atom_site_refinement_flags
C11 C 0.8553(3) 0.4370(3) 0.2158(2) 0.0126(6) Uani 1 1 d .
H11A H 0.9584 0.4498 0.2656 0.015 Uiso 1 1 calc R
H11B H 0.7875 0.4374 0.2582 0.015 Uiso 1 1 calc R
C12 C 0.6242(3) 0.4993(3) 0.0210(2) 0.0118(6) Uani 1 1 d .
H12A H 0.5478 0.5010 0.0562 0.014 Uiso 1 1 calc R
H12B H 0.5904 0.5499 -0.0436 0.014 Uiso 1 1 calc R
C13 C 0.9297(3) 0.5229(3) 0.0403(2) 0.0121(6) Uani 1 1 d .
H13A H 0.9054 0.5747 -0.0235 0.015 Uiso 1 1 calc R
H13B H 1.0337 0.5386 0.0870 0.015 Uiso 1 1 calc R
C14 C 0.7576(3) 0.3722(3) -0.0658(2) 0.0122(6) Uani 1 1 d .
H14A H 0.7289 0.4295 -0.1256 0.015 Uiso 1 1 calc R
H14B H 0.7545 0.2935 -0.0976 0.015 Uiso 1 1 calc R
C15 C 0.9493(3) 0.3180(3) 0.1001(2) 0.0144(6) Uani 1 1 d .
H15A H 0.9519 0.2366 0.0753 0.017 Uiso 1 1 calc R
H15B H 1.0503 0.3373 0.1502 0.017 Uiso 1 1 calc R
C16 C 0.6943(3) 0.3000(3) 0.0857(2) 0.0133(6) Uani 1 1 d .
H16A H 0.6237 0.3092 0.1253 0.016 Uiso 1 1 calc R
H16B H 0.6891 0.2177 0.0615 0.016 Uiso 1 1 calc R
C21 C 0.9128(3) 0.5460(3) 0.5229(2) 0.0113(6) Uani 1 1 d .
H21A H 1.0202 0.5296 0.5591 0.014 Uiso 1 1 calc R
H21B H 0.8747 0.4939 0.4595 0.014 Uiso 1 1 calc R
C22 C 0.6241(3) 0.5707(3) 0.5367(3) 0.0128(6) Uani 1 1 d .
H22A H 0.5794 0.5189 0.4738 0.015 Uiso 1 1 calc R
H22B H 0.5595 0.5697 0.5815 0.015 Uiso 1 1 calc R
C23 C 0.8799(4) 0.6365(3) 0.7121(2) 0.0140(6) Uani 1 1 d .
H23A H 0.8245 0.6374 0.7632 0.017 Uiso 1 1 calc R
H23B H 0.9869 0.6243 0.7536 0.017 Uiso 1 1 calc R
C24 C 0.7301(3) 0.6960(3) 0.4305(2) 0.0125(6) Uani 1 1 d .
H24A H 0.7210 0.7743 0.3970 0.015 Uiso 1 1 calc R
H24B H 0.6909 0.6382 0.3718 0.015 Uiso 1 1 calc R
C25 C 0.9460(3) 0.7527(3) 0.5813(2) 0.0144(6) Uani 1 1 d .
H25A H 1.0510 0.7334 0.6228 0.017 Uiso 1 1 calc R
H25B H 0.9435 0.8334 0.5536 0.017 Uiso 1 1 calc R
C26 C 0.7033(3) 0.7724(3) 0.5935(2) 0.0143(6) Uani 1 1 d .
H26A H 0.6937 0.8540 0.5671 0.017 Uiso 1 1 calc R
H26B H 0.6455 0.7653 0.6428 0.017 Uiso 1 1 calc R
N11 N 0.8446(3) 0.3241(2) 0.1589(2) 0.0120(5) Uani 1 1 d .
N12 N 0.6467(3) 0.3771(2) -0.01003(19) 0.0108(5) Uani 1 1 d .
N13 N 0.9132(3) 0.3972(2) 0.0055(2) 0.0115(5) Uani 1 1 d .
N21 N 0.8907(3) 0.6710(2) 0.48822(19) 0.0116(5) Uani 1 1 d .
N22 N 0.6372(3) 0.6925(2) 0.4997(2) 0.0128(5) Uani 1 1 d .
N23 N 0.8591(3) 0.7485(2) 0.6534(2) 0.0135(5) Uani 1 1 d .
O1 O 1.1572(3) 0.5446(2) 0.3998(2) 0.0207(5) Uani 1 1 d .
O2 O 0.8094(3) 1.0301(2) 0.0803(2) 0.0213(5) Uani 1 1 d D
O10 O 0.6715(3) 0.3184(2) 0.4099(2) 0.0313(6) Uani 1 1 d .
O20 O 0.3329(3) 0.1992(2) 0.1444(2) 0.0340(6) Uani 1 1 d .
O31 O 0.3824(3) 0.6144(2) 0.1217(2) 0.0237(5) Uani 1 1 d .
O32 O 0.5377(3) 0.4813(2) 0.2528(2) 0.0280(6) Uani 1 1 d .
O33 O 0.2791(3) 0.4355(2) 0.1578(2) 0.0245(5) Uani 1 1 d .
O34 O 0.3438(4) 0.5879(3) 0.2906(2) 0.0387(7) Uani 1 1 d .
O41 O 0.5350(3) 0.9131(2) 0.28067(19) 0.0197(5) Uani 1 1 d .
O42 O 0.6676(3) 1.0741(2) 0.3913(2) 0.0290(6) Uani 1 1 d .
O43 O 0.6172(3) 1.0785(3) 0.1999(2) 0.0350(6) Uani 1 1 d .
P1 P 0.80264(8) 0.55102(6) 0.11406(6) 0.00950(15) Uani 1 1 d .
P2 P 0.81171(8) 0.51959(7) 0.61559(6) 0.00981(15) Uani 1 1 d .
S1 S 0.80955(8) 0.71404(7) 0.17281(5) 0.01183(14) Uani 1 1 d .
S2 S 0.83003(8) 0.36411(7) 0.68889(5) 0.01117(14) Uani 1 1 d .
S3 S 0.38624(8) 0.52855(7) 0.20694(6) 0.01393(15) Uani 1 1 d .
S4 S 0.65404(9) 1.00259(7) 0.29631(6) 0.01482(15) Uani 1 1 d .
Ag1 Ag 1.01675(3) 0.72164(2) 0.37272(2) 0.02099(6) Uani 1 1 d .
Ag2 Ag 0.55259(2) 0.77992(2) 0.14453(2) 0.02176(6) Uani 1 1 d .
Ag3 Ag 0.58632(3) 0.27020(2) 0.60626(2) 0.02439(7) Uani 1 1 d .
Ag4 Ag 0.92918(3) 0.85298(2) 0.08617(3) 0.03059(8) Uani 1 1 d .
O44 O 0.7968(3) 0.9424(3) 0.3106(2) 0.0342(6) Uani 1 1 d .
H1A H 1.207(7) 0.553(6) 0.454(5) 0.051 Uiso 1 1 d .
H1B H 1.216(7) 0.559(5) 0.360(5) 0.051 Uiso 1 1 d .
H2A H 0.739(5) 1.032(5) 0.009(2) 0.041 Uiso 1 1 d D
H2B H 0.762(7) 1.038(5) 0.123(5) 0.051 Uiso 1 1 d .
H10A H 0.7404 0.3226 0.4715 0.051 Uiso 1 1 d .
H10B H 0.6425 0.2472 0.4012 0.051 Uiso 1 1 d .
H20A H 0.3179 0.2693 0.1580 0.051 Uiso 1 1 d .
H20B H 0.4061 0.1547 0.1788 0.051 Uiso 1 1 d .

loop_
_atom_site_aniso_label
_atom_site_aniso_U_11
_atom_site_aniso_U_22
_atom_site_aniso_U_33
_atom_site_aniso_U_23
_atom_site_aniso_U_13
_atom_site_aniso_U_12
C11 0.0169(14) 0.0106(15) 0.0100(13) 0.0003(11) 0.0042(11) 0.0002(12)
C12 0.0100(13) 0.0123(14) 0.0138(14) 0.0008(11) 0.0048(11) 0.0007(11)
C13 0.0118(14) 0.0103(15) 0.0151(14) -0.0003(11) 0.0057(11) -0.0029(12)
C14 0.0124(14) 0.0129(15) 0.0121(13) -0.0021(11) 0.0053(11) -0.0021(11)
C15 0.0130(14) 0.0118(15) 0.0186(16) 0.0023(11) 0.0053(12) 0.0022(11)
C16 0.0142(14) 0.0120(16) 0.0120(14) -0.0016(11) 0.0021(11) -0.0012(11)
C21 0.0120(14) 0.0111(15) 0.0114(14) 0.0023(11) 0.0047(11) 0.0020(11)
C22 0.0112(14) 0.0103(14) 0.0172(14) 0.0020(11) 0.0051(11) 0.0015(12)
C23 0.0166(15) 0.0131(15) 0.0123(14) -0.0004(11) 0.0049(12) 0.0007(12)
C24 0.0124(14) 0.0126(15) 0.0101(13) 0.0016(11) 0.0008(11) 0.0005(11)
C25 0.0131(14) 0.0108(16) 0.0183(15) 0.0008(11) 0.0041(11) -0.0027(11)
C26 0.0159(14) 0.0123(14) 0.0144(14) -0.0023(12) 0.0049(11) 0.0018(13)
N11 0.0120(12) 0.0090(12) 0.0138(12) 0.0000(9) 0.0027(10) 0.0005(9)
N12 0.0106(11) 0.0098(13) 0.0125(12) -0.0012(9) 0.0047(10) -0.0018(9)
N13 0.0091(12) 0.0102(13) 0.0163(13) -0.0006(10) 0.0055(10) -0.0001(9)
N21 0.0125(12) 0.0095(12) 0.0123(12) 0.0008(9) 0.0036(10) -0.0015(10)
N22 0.0136(12) 0.0098(13) 0.0135(12) 0.0014(9) 0.0027(10) 0.0015(10)
N23 0.0135(12) 0.0108(14) 0.0156(12) -0.0028(9) 0.0041(10) -0.0023(10)
O1 0.0179(12) 0.0175(13) 0.0256(12) -0.0031(10) 0.0060(10) -0.0005(10)
O2 0.0267(13) 0.0183(13) 0.0186(12) 0.0013(9) 0.0075(10) 0.0059(10)
O10 0.0395(15) 0.0224(13) 0.0216(13) -0.0024(10) -0.0031(11) 0.0026(11)
O20 0.0369(15) 0.0213(14) 0.0509(16) -0.0125(12) 0.0241(13) -0.0048(11)
O31 0.0235(12) 0.0185(13) 0.0278(13) 0.0070(10) 0.0074(10) -0.0010(10)
O32 0.0178(12) 0.0302(15) 0.0313(14) 0.0099(11) 0.0025(10) 0.0021(10)
O33 0.0194(12) 0.0178(13) 0.0326(13) -0.0024(10) 0.0040(10) -0.0052(10)
O34 0.0556(19) 0.0297(15) 0.0460(17) -0.0175(13) 0.0368(15) -0.0135(14)
O41 0.0183(11) 0.0188(12) 0.0221(12) 0.0027(9) 0.0073(9) -0.0029(10)
O42 0.0347(14) 0.0289(14) 0.0253(13) -0.0041(11) 0.0125(11) -0.0010(12)
O43 0.0384(16) 0.0377(16) 0.0252(14) 0.0064(12) 0.0060(12) -0.0080(13)
P1 0.0098(3) 0.0080(4) 0.0103(3) -0.0007(3) 0.0028(3) -0.0002(3)
P2 0.0095(3) 0.0092(4) 0.0106(3) 0.0014(3) 0.0032(3) 0.0006(3)
S1 0.0127(3) 0.0093(3) 0.0142(3) -0.0020(3) 0.0055(3) -0.0016(3)
S2 0.0105(3) 0.0107(3) 0.0123(3) 0.0022(3) 0.0038(3) 0.0001(3)
S3 0.0132(4) 0.0129(4) 0.0173(4) -0.0006(3) 0.0073(3) -0.0010(3)
S4 0.0158(4) 0.0152(4) 0.0125(3) -0.0014(3) 0.0035(3) -0.0017(3)
Ag1 0.02357(12) 0.01938(13) 0.02542(12) 0.00592(10) 0.01537(10) 0.00119(10)
Ag2 0.01326(11) 0.01887(13) 0.02736(13) -0.00160(11) -0.00053(9) 0.00468(10)
Ag3 0.01358(11) 0.01918(12) 0.03365(14) -0.00070(11) -0.00067(9) -0.00615(10)
Ag4 0.03516(15) 0.01746(13) 0.05447(18) 0.01215(13) 0.03512(14) 0.00609(12)
O44 0.0222(13) 0.0338(16) 0.0480(17) -0.0144(13) 0.0137(12) -0.0018(12)

loop_
_atom_type_symbol
_atom_type_description
_atom_type_scat_dispersion_real
_atom_type_scat_dispersion_imag
_atom_type_scat_source
C C 0.0033 0.0016 'International Tables Vol C Tables 4.2.6.8 and 6.1.1.4'
H H 0.0000 0.0000 'International Tables Vol C Tables 4.2.6.8 and 6.1.1.4'
N N 0.0061 0.0033 'International Tables Vol C Tables 4.2.6.8 and 6.1.1.4'
O O 0.0106 0.0060 'International Tables Vol C Tables 4.2.6.8 and 6.1.1.4'
P P 0.1023 0.0942 'International Tables Vol C Tables 4.2.6.8 and 6.1.1.4'
S S 0.1246 0.1234 'International Tables Vol C Tables 4.2.6.8 and 6.1.1.4'
Ag Ag -0.8971 1.1015 'International Tables Vol C Tables 4.2.6.8 and 6.1.1.4'

loop_
_geom_angle_atom_site_label_1
_geom_angle_atom_site_label_2
_geom_angle_atom_site_label_3
_geom_angle
_geom_angle_site_symmetry_1
_geom_angle_site_symmetry_3
N11 C11 P1 107.27(19) . .
N12 C12 P1 107.4(2) . .
N13 C13 P1 108.2(2) . .
N12 C14 N13 113.9(2) . .
N11 C15 N13 114.4(2) . .
N11 C16 N12 113.5(2) . .
N21 C21 P2 108.2(2) . .
N22 C22 P2 107.9(2) . .
N23 C23 P2 108.7(2) . .
N22 C24 N21 114.1(2) . .
N23 C25 N21 113.4(2) . .
N23 C26 N22 113.6(3) . .
C16 N11 C15 109.6(2) . .
C16 N11 C11 112.5(2) . .
C15 N11 C11 111.8(2) . .
C16 N12 C14 109.9(2) . .
C16 N12 C12 110.7(2) . .
C14 N12 C12 111.5(2) . .
C16 N12 Ag2 106.97(17) . 2_645
C14 N12 Ag2 97.79(17) . 2_645
C12 N12 Ag2 119.17(18) . 2_645
C15 N13 C14 108.0(2) . .
C15 N13 C13 110.9(2) . .
C14 N13 C13 110.8(2) . .
C15 N13 Ag4 107.75(17) . 2_745
C14 N13 Ag4 108.49(17) . 2_745
C13 N13 Ag4 110.79(18) . 2_745
C25 N21 C24 108.4(2) . .
C25 N21 C21 112.0(2) . .
C24 N21 C21 110.7(2) . .
C25 N21 Ag1 105.59(18) . .
C24 N21 Ag1 106.88(18) . .
C21 N21 Ag1 113.01(18) . .
C24 N22 C26 109.0(2) . .
C24 N22 C22 111.2(2) . .
C26 N22 C22 111.0(2) . .
C24 N22 Ag3 104.00(17) . 2_656
C26 N22 Ag3 108.07(18) . 2_656
C22 N22 Ag3 113.32(18) . 2_656
C26 N23 C25 110.0(2) . .
C26 N23 C23 112.2(2) . .
C25 N23 C23 111.5(2) . .
S3 O31 Ag2 125.10(14) . .
S3 O34 Ag3 135.92(18) . 2_656
S4 O41 Ag2 107.08(12) . .
C11 P1 C12 102.97(14) . .
C11 P1 C13 101.67(14) . .
C12 P1 C13 102.77(14) . .
C11 P1 S1 114.56(10) . .
C12 P1 S1 117.39(11) . .
C13 P1 S1 115.40(10) . .
C23 P2 C21 101.83(15) . .
C23 P2 C22 102.22(15) . .
C21 P2 C22 101.76(14) . .
C23 P2 S2 111.39(10) . .
C21 P2 S2 119.48(10) . .
C22 P2 S2 117.69(11) . .
P1 S1 Ag4 112.28(4) . .
P1 S1 Ag2 108.93(4) . .
Ag4 S1 Ag2 109.15(3) . .
P1 S1 Ag1 108.83(4) . .
Ag4 S1 Ag1 97.62(3) . .
Ag2 S1 Ag1 119.67(3) . .
P2 S2 Ag3 105.11(4) . .
P2 S2 Ag1 112.64(4) . 2_746
Ag3 S2 Ag1 98.10(3) . 2_746
O33 S3 O32 110.86(15) . .
O33 S3 O34 109.80(17) . .
O32 S3 O34 110.28(19) . .
O33 S3 O31 108.17(15) . .
O32 S3 O31 108.79(15) . .
O34 S3 O31 108.88(17) . .
O42 S4 O44 110.02(16) . .
O42 S4 O43 109.56(17) . .
O44 S4 O43 108.65(19) . .
O42 S4 O41 110.00(15) . .
O44 S4 O41 108.86(16) . .
O43 S4 O41 109.74(15) . .
N21 Ag1 O1 94.62(9) . .
N21 Ag1 S2 150.39(7) . 2_756
O1 Ag1 S2 103.91(7) . 2_756
N21 Ag1 S1 105.27(6) . .
O1 Ag1 S1 107.75(7) . .
S2 Ag1 S1 90.99(2) 2_756 .
N12 Ag2 O41 91.14(8) 2_655 .
N12 Ag2 O31 86.66(8) 2_655 .
O41 Ag2 O31 111.68(9) . .
N12 Ag2 S1 138.80(6) 2_655 .
O41 Ag2 S1 113.55(6) . .
O31 Ag2 S1 111.47(6) . .
N22 Ag3 O34 91.69(11) 2_646 2_646
N22 Ag3 S2 169.69(7) 2_646 .
O34 Ag3 S2 95.06(9) 2_646 .
N13 Ag4 O2 101.25(10) 2_755 .
N13 Ag4 S1 152.21(7) 2_755 .
O2 Ag4 S1 106.20(7) . .

loop_
_geom_bond_atom_site_label_1
_geom_bond_atom_site_label_2
_geom_bond_distance
_geom_bond_site_symmetry_2
C11 N11 1.480(4) .
C11 P1 1.817(3) .
C12 N12 1.493(4) .
C12 P1 1.825(3) .
C13 N13 1.501(4) .
C13 P1 1.826(3) .
C14 N12 1.483(4) .
C14 N13 1.490(4) .
C15 N11 1.462(4) .
C15 N13 1.486(4) .
C16 N11 1.458(4) .
C16 N12 1.480(4) .
C21 N21 1.495(4) .
C21 P2 1.824(3) .
C22 N22 1.496(4) .
C22 P2 1.833(3) .
C23 N23 1.476(4) .
C23 P2 1.808(3) .
C24 N22 1.476(4) .
C24 N21 1.488(4) .
C25 N23 1.462(4) .
C25 N21 1.490(4) .
C26 N23 1.452(4) .
C26 N22 1.494(4) .
N12 Ag2 2.388(2) 2_645
N13 Ag4 2.287(3) 2_745
N21 Ag1 2.317(3) .
N22 Ag3 2.294(2) 2_656
O1 Ag1 2.387(2) .
O2 Ag4 2.315(2) .
O31 S3 1.485(2) .
O31 Ag2 2.446(2) .
O32 S3 1.467(3) .
O33 S3 1.465(2) .
O34 S3 1.468(3) .
O34 Ag3 2.455(3) 2_656
O41 S4 1.491(2) .
O41 Ag2 2.406(2) .
O42 S4 1.466(3) .
O43 S4 1.481(3) .
P1 S1 2.0123(11) .
P2 S2 2.0040(11) .
S1 Ag4 2.4564(8) .
S1 Ag2 2.4698(7) .
S1 Ag1 2.7065(7) .
S2 Ag3 2.4545(7) .
S2 Ag1 2.5044(8) 2_746
S4 O44 1.481(3) .
Ag1 S2 2.5044(8) 2_756
Ag2 N12 2.388(2) 2_655
Ag3 N22 2.294(2) 2_646
Ag3 O34 2.455(3) 2_646
Ag4 N13 2.287(3) 2_755
